data_7060049
loop_
_publ_author_name
'Wang, Wen-Min'
'Zhang, Tian-Tian'
'Wang, Dan'
'Cui, Jian-Zhong'

_publ_section_title
;
 Structures and magnetic properties of novel Ln(iii)-based pentanuclear
 clusters: magnetic refrigeration and single-molecule magnet behavior
;
_journal_issue 44
_journal_name_full 'New Journal of Chemistry'
_journal_page_first 19351
_journal_page_last 19359
_journal_paper_doi 10.1039/D0NJ04469E
_journal_volume 44
_journal_year 2020
_chemical_formula_moiety 'C71 H85 Eu5 N12 O30, 3[CH4O]'
_chemical_formula_sum 'C74 H97 Eu5 N12 O33'
_chemical_formula_weight 2442.47
_space_group_crystal_system triclinic
_space_group_IT_number 2
_space_group_name_Hall '-P 1'
_space_group_name_H-M_alt 'P -1'
_atom_sites_solution_hydrogens geom
_audit_creation_date 2020-10-04
_audit_creation_method
;
Olex2 1.2
(compiled 2018.05.29 svn.r3508 for OlexSys, GUI svn.r5506)
;
_audit_update_record
;
2020-10-08 deposited with the CCDC.	2020-10-13 downloaded from the CCDC.
;
_cell_angle_alpha 86.228(2)
_cell_angle_beta 74.555(3)
_cell_angle_gamma 89.491(3)
_cell_formula_units_Z 2
_cell_length_a 14.5523(8)
_cell_length_b 15.8314(8)
_cell_length_c 20.5584(11)
_cell_measurement_reflns_used 9874
_cell_measurement_temperature 150(2)
_cell_measurement_theta_max 26.42
_cell_measurement_theta_min 2.42
_cell_volume 4555.2(4)
_computing_cell_refinement 'SAINT v8.37A (Bruker, 2015)'
_computing_data_collection 'Bruker APEX2'
_computing_data_reduction 'SAINT v8.37A (Bruker, 2015)'
_computing_molecular_graphics 'Olex2 (Dolomanov et al., 2009)'
_computing_publication_material 'Olex2 (Dolomanov et al., 2009)'
_computing_structure_refinement 'XL (Sheldrick, 2008)'
_computing_structure_solution 'SHELXS-97 (Sheldrick 2008)'
_diffrn_ambient_temperature 149.98
_diffrn_measured_fraction_theta_full 0.996
_diffrn_measured_fraction_theta_max 0.996
_diffrn_measurement_device_type 'Bruker APEX-II CCD'
_diffrn_measurement_method '\f and \w scans'
_diffrn_radiation_type MoK\a
_diffrn_radiation_wavelength 0.71073
_diffrn_reflns_av_R_equivalents 0.0603
_diffrn_reflns_av_unetI/netI 0.0482
_diffrn_reflns_Laue_measured_fraction_full 0.996
_diffrn_reflns_Laue_measured_fraction_max 0.996
_diffrn_reflns_limit_h_max 17
_diffrn_reflns_limit_h_min -17
_diffrn_reflns_limit_k_max 19
_diffrn_reflns_limit_k_min -19
_diffrn_reflns_limit_l_max 25
_diffrn_reflns_limit_l_min -25
_diffrn_reflns_number 78638
_diffrn_reflns_point_group_measured_fraction_full 0.996
_diffrn_reflns_point_group_measured_fraction_max 0.996
_diffrn_reflns_theta_full 25.242
_diffrn_reflns_theta_max 26.022
_diffrn_reflns_theta_min 2.181
_diffrn_standards_number 0
_exptl_absorpt_coefficient_mu 3.472
_exptl_absorpt_correction_T_max 0.7454
_exptl_absorpt_correction_T_min 0.5645
_exptl_absorpt_correction_type multi-scan
_exptl_absorpt_process_details
;
SADABS-2016/2 (Bruker,2016/2) was used for absorption correction.
wR2(int) was 0.0960 before and 0.0657 after correction.
The Ratio of minimum to maximum transmission is 0.7573.
The \l/2 correction factor is Not present.
;
_exptl_crystal_colour yellow
_exptl_crystal_density_diffrn 1.781
_exptl_crystal_description block
_exptl_crystal_F_000 2300
_exptl_crystal_size_max 0.26
_exptl_crystal_size_mid 0.21
_exptl_crystal_size_min 0.14
_refine_diff_density_max 1.866
_refine_diff_density_min -0.994
_refine_diff_density_rms 0.120
_refine_ls_extinction_method none
_refine_ls_goodness_of_fit_ref 1.012
_refine_ls_hydrogen_treatment constr
_refine_ls_matrix_type full
_refine_ls_number_parameters 1085
_refine_ls_number_reflns 17866
_refine_ls_number_restraints 24
_refine_ls_restrained_S_all 1.015
_refine_ls_R_factor_all 0.0668
_refine_ls_R_factor_gt 0.0409
_refine_ls_shift/su_max 0.001
_refine_ls_shift/su_mean 0.000
_refine_ls_structure_factor_coef Fsqd
_refine_ls_weighting_details 'w=1/[\s^2^(Fo^2^)+(0.0461P)^2^+11.9312P] where P=(Fo^2^+2Fc^2^)/3'
_refine_ls_weighting_scheme calc
_refine_ls_wR_factor_gt 0.0964
_refine_ls_wR_factor_ref 0.1117
_reflns_Friedel_coverage 0.000
_reflns_number_gt 12768
_reflns_number_total 17866
_reflns_threshold_expression 'I > 2\s(I)'
_cod_data_source_file d0nj04469e2.cif
_cod_data_source_block 2
_cod_depositor_comments 'Adding full bibliography for 7060044--7060049.cif.'
_cod_database_code 7060049
_shelx_shelxl_version_number 2018/3
_shelx_space_group_comment
;
The symmetry employed for this shelxl refinement is uniquely defined
by the following loop, which should always be used as a source of
symmetry information in preference to the above space-group names.
They are only intended as comments.
;
_shelx_estimated_absorpt_t_max 0.642
_shelx_estimated_absorpt_t_min 0.465
_olex2_refinement_description
;
1. Fixed Uiso
 At 1.2 times of:
  All C(H) groups, All C(H,H) groups
 At 1.5 times of:
  All C(H,H,H) groups, All O(H) groups
2. Uiso/Uaniso restraints and constraints
Uanis(C42) \\sim Ueq, Uanis(C43) \\sim Ueq, Uanis(C1) \\sim Ueq: with sigma of
0.01 and sigma for terminal atoms of 0.02
Uanis(C1) \\sim Ueq: with sigma of 0.01 and sigma for terminal atoms of 0.02
Uanis(C37) \\sim Ueq: with sigma of 0.01 and sigma for terminal atoms of 0.02
3.a Secondary CH2 refined with riding coordinates:
 C1(H1A,H1B), C39(H39A,H39B), C10(H10A,H10B), C19(H19A,H19B)
3.b Aromatic/amide H refined with riding coordinates:
 C3(H3), C49(H49), C59(H59), C30(H30), C13(H13), C54(H54), C24(H24), C22(H22),
 C21(H21), C12(H12A), C33(H33), C15(H15), C6(H6), C28(H28), C4(H4A), C64(H64),
 C31(H31), C44(H44), C69(H69)
3.c Idealised Me refined as rotating group:
 C57(H57A,H57B,H57C), C18(H18A,H18B,H18C), C36(H36A,H36B,H36C), C47(H47A,H47B,
 H47C), C9(H9A,H9B,H9C), C52(H52A,H52B,H52C), C37(H37A,H37B,H37C), C61(H61A,
 H61B,H61C), C51(H51A,H51B,H51C), C27(H27A,H27B,H27C), C66(H66A,H66B,H66C),
 C46(H46A,H46B,H46C), C41(H41A,H41B,H41C), C56(H56A,H56B,H56C), C67(H67A,H67B,
 H67C), C62(H62A,H62B,H62C), C42(H42A,H42B,H42C), C71(H71A,H71B,H71C)
3.d Idealised tetrahedral OH refined as rotating group:
 O16(H16), O4(H4), O8(H8), O12(H12)
;
_olex2_submission_special_instructions 'No special instructions were received'

loop_
_space_group_symop_operation_xyz
'x, y, z'
'-x, -y, -z'

loop_
_atom_site_label
_atom_site_type_symbol
_atom_site_fract_x
_atom_site_fract_y
_atom_site_fract_z
_atom_site_U_iso_or_equiv
_atom_site_adp_type
_atom_site_occupancy
_atom_site_site_symmetry_order
_atom_site_calc_flag
_atom_site_refinement_flags_posn
_atom_site_refinement_flags_adp
_atom_site_refinement_flags_occupancy
_atom_site_disorder_assembly
_atom_site_disorder_group
Eu4 Eu 0.31397(2) -0.07610(2) 0.21660(2) 0.04218(9) Uani 1 1 d . . . . .
Eu3 Eu 0.32272(2) 0.17143(2) 0.19659(2) 0.04193(9) Uani 1 1 d . . . . .
Eu2 Eu 0.46655(2) 0.25699(2) 0.31616(2) 0.04152(9) Uani 1 1 d . . . . .
Eu5 Eu 0.11350(2) -0.22621(2) 0.25367(2) 0.04647(9) Uani 1 1 d . . . . .
Eu1 Eu 0.67710(3) 0.39634(2) 0.27760(2) 0.04638(9) Uani 1 1 d . . . . .
O5 O 0.2718(3) 0.0497(3) 0.2673(2) 0.0399(9) Uani 1 1 d . . . . .
O17 O 0.7186(4) 0.4980(3) 0.1868(3) 0.0710(16) Uani 1 1 d . . . . .
O20 O 0.5767(4) 0.5124(3) 0.3157(2) 0.0565(13) Uani 1 1 d . . . . .
O7 O 0.6408(3) 0.2451(3) 0.2987(2) 0.0441(10) Uani 1 1 d . . . . .
O11 O 0.3154(3) 0.2533(3) 0.2925(2) 0.0425(10) Uani 1 1 d . . . . .
O21 O 0.3011(3) 0.3110(3) 0.1578(2) 0.0495(11) Uani 1 1 d . . . . .
O25 O 0.4666(3) -0.1259(3) 0.1661(3) 0.0521(12) Uani 1 1 d . . . . .
O13 O 0.4677(3) 0.1765(3) 0.2261(2) 0.0433(10) Uani 1 1 d . . . . .
O9 O 0.1594(3) -0.0931(3) 0.2055(2) 0.0471(11) Uani 1 1 d . . . . .
O27 O 0.1553(4) -0.2680(3) 0.1412(3) 0.0595(13) Uani 1 1 d . . . . .
O26 O 0.2973(3) -0.2290(3) 0.2055(2) 0.0462(11) Uani 1 1 d . . . . .
O24 O 0.3746(3) 0.2427(3) 0.4283(2) 0.0515(11) Uani 1 1 d . . . . .
O22 O 0.2312(3) 0.1666(3) 0.1177(2) 0.0485(11) Uani 1 1 d . . . . .
O15 O 0.2114(3) -0.1558(3) 0.3145(2) 0.0440(10) Uani 1 1 d . . . . .
O1 O 0.5473(3) 0.3641(3) 0.2406(2) 0.0481(11) Uani 1 1 d . . . . .
O30 O -0.0263(4) -0.2195(4) 0.2196(3) 0.0779(18) Uani 1 1 d . . . . .
O18 O 0.8111(4) 0.3464(3) 0.1986(3) 0.0592(13) Uani 1 1 d . . . . .
O23 O 0.5403(3) 0.3482(3) 0.3827(2) 0.0473(11) Uani 1 1 d . . . . .
O2 O 0.5007(3) 0.3208(3) 0.1184(2) 0.0487(11) Uani 1 1 d . . . . .
O16 O 0.0856(5) -0.3785(3) 0.3898(3) 0.0730(16) Uani 1 1 d . . . . .
H16 H 0.061894 -0.399927 0.361633 0.109 Uiso 1 1 calc GR . . . .
O28 O 0.0771(4) -0.3747(3) 0.2575(3) 0.0596(13) Uani 1 1 d . . . . .
O6 O 0.3527(3) 0.0723(3) 0.3734(2) 0.0436(10) Uani 1 1 d . . . . .
O14 O 0.5019(3) 0.0059(3) 0.2516(2) 0.0494(11) Uani 1 1 d . . . . .
N2 N 0.4247(4) 0.1102(4) 0.0329(3) 0.0486(13) Uani 1 1 d . . . . .
O4 O 0.2925(4) -0.1571(3) 0.0589(3) 0.0615(13) Uani 1 1 d . . . . .
H4 H 0.259214 -0.190212 0.089644 0.092 Uiso 1 1 calc GR . . . .
O8 O 0.8534(4) 0.3446(3) 0.3619(3) 0.0709(15) Uani 1 1 d . . . . .
H8 H 0.854984 0.397460 0.354883 0.106 Uiso 1 1 calc GR . . . .
O29 O -0.0012(4) -0.1617(3) 0.3382(3) 0.0631(14) Uani 1 1 d . . . . .
O10 O 0.0972(3) 0.0822(3) 0.2207(2) 0.0477(11) Uani 1 1 d . . . . .
N6 N 0.7749(4) 0.3118(4) 0.3447(3) 0.0497(13) Uani 1 1 d . . . . .
O19 O 0.7668(4) 0.4896(3) 0.3239(3) 0.0699(16) Uani 1 1 d . . . . .
N8 N 0.1609(4) 0.3015(3) 0.3032(3) 0.0492(14) Uani 1 1 d . . . . .
N4 N 0.5319(4) 0.1290(3) 0.3786(3) 0.0465(13) Uani 1 1 d . . . . .
N1 N 0.4416(4) 0.1798(3) 0.0681(3) 0.0465(13) Uani 1 1 d . . . . .
N7 N 0.1508(4) 0.2288(3) 0.2697(3) 0.0468(13) Uani 1 1 d . . . . .
C57 C 0.6131(5) -0.1945(5) 0.1216(4) 0.0586(19) Uani 1 1 d . . . . .
H57A H 0.627632 -0.180120 0.072792 0.088 Uiso 1 1 calc GR . . . .
H57B H 0.638899 -0.250412 0.129688 0.088 Uiso 1 1 calc GR . . . .
H57C H 0.641955 -0.152096 0.142862 0.088 Uiso 1 1 calc GR . . . .
N9 N 0.3577(5) 0.3910(4) 0.3388(3) 0.0556(15) Uani 1 1 d . . . . .
N5 N 0.6235(4) 0.1419(3) 0.3873(3) 0.0492(13) Uani 1 1 d . . . . .
N12 N 0.1353(5) -0.3044(3) 0.3604(3) 0.0558(15) Uani 1 1 d . . . . .
O12 O 0.3816(4) 0.4674(3) 0.3612(3) 0.0694(15) Uani 1 1 d . . . . .
H12 H 0.441208 0.471970 0.352285 0.104 Uiso 1 1 calc GR . . . .
C7 C 0.3875(5) 0.0466(4) 0.0743(3) 0.0442(15) Uani 1 1 d . . . . .
C58 C 0.5068(5) -0.1959(4) 0.1514(3) 0.0483(16) Uani 1 1 d . . . . .
C34 C 0.2507(5) -0.2040(4) 0.3533(4) 0.0470(16) Uani 1 1 d . . . . .
C25 C 0.2466(5) 0.3083(4) 0.3099(3) 0.0476(16) Uani 1 1 d . . . . .
C16 C 0.6681(5) 0.2027(4) 0.3474(3) 0.0454(15) Uani 1 1 d . . . . .
N3 N 0.3242(4) -0.0894(4) 0.0878(3) 0.0488(13) Uani 1 1 d . . . . .
N11 N 0.3346(4) -0.1955(4) 0.3617(3) 0.0529(14) Uani 1 1 d . . . . .
C3 C 0.5788(6) 0.4385(5) 0.0667(4) 0.063(2) Uani 1 1 d . . . . .
H3 H 0.607971 0.492985 0.058763 0.076 Uiso 1 1 calc R . . . .
N10 N 0.3862(4) -0.1298(3) 0.3174(3) 0.0503(14) Uani 1 1 d . . . . .
C35 C 0.1976(5) -0.2798(4) 0.3897(4) 0.0532(17) Uani 1 1 d . . . . .
C18 C 0.8089(5) 0.1772(4) 0.4019(4) 0.0545(18) Uani 1 1 d . . . . .
H18A H 0.877717 0.183956 0.382024 0.082 Uiso 1 1 calc GR . . . .
H18B H 0.790394 0.118078 0.400586 0.082 Uiso 1 1 calc GR . . . .
H18C H 0.792663 0.192733 0.448989 0.082 Uiso 1 1 calc GR . . . .
C17 C 0.7567(5) 0.2333(4) 0.3626(3) 0.0462(15) Uani 1 1 d . . . . .
C45 C 0.5972(7) 0.5907(5) 0.3182(4) 0.063(2) Uani 1 1 d . . . . .
C1 C 0.5130(6) 0.4228(4) 0.1968(3) 0.0483(16) Uani 1 1 d . U . . .
H1A H 0.541439 0.479249 0.197443 0.058 Uiso 1 1 calc R . . . .
H1B H 0.443019 0.427679 0.214444 0.058 Uiso 1 1 calc R . . . .
C26 C 0.2715(6) 0.3874(4) 0.3385(4) 0.0552(18) Uani 1 1 d . . . . .
C49 C 0.2230(5) 0.3052(5) 0.0726(4) 0.0543(17) Uani 1 1 d . . . . .
H49 H 0.200259 0.338975 0.040280 0.065 Uiso 1 1 calc R . . . .
C2 C 0.5349(5) 0.3989(4) 0.1272(3) 0.0503(17) Uani 1 1 d . . . . .
C14 C 0.3938(5) 0.0397(4) 0.4229(3) 0.0455(15) Uani 1 1 d . . . . .
C59 C 0.4575(5) -0.2742(4) 0.1611(3) 0.0482(16) Uani 1 1 d . . . . .
H59 H 0.494745 -0.322780 0.147705 0.058 Uiso 1 1 calc R . . . .
C30 C 0.6531(5) 0.0362(5) 0.2460(4) 0.062(2) Uani 1 1 d . . . . .
H30 H 0.713902 0.063069 0.234646 0.074 Uiso 1 1 calc R . . . .
C5 C 0.5241(5) 0.3120(4) 0.0506(3) 0.0510(16) Uani 1 1 d . . . . .
C13 C 0.3336(5) -0.0176(5) 0.4646(4) 0.0545(17) Uani 1 1 d . . . . .
H13 H 0.344248 -0.048776 0.502945 0.065 Uiso 1 1 calc R . . . .
C55 C 0.3841(6) 0.2577(5) 0.4852(4) 0.062(2) Uani 1 1 d . . . . .
C54 C 0.4531(6) 0.3145(5) 0.4956(4) 0.063(2) Uani 1 1 d . . . . .
H54 H 0.450298 0.324316 0.541185 0.076 Uiso 1 1 calc R . . . .
C11 C 0.2659(4) 0.0320(4) 0.3850(3) 0.0400(13) Uani 1 1 d . . . . .
C36 C 0.2202(7) -0.3261(5) 0.4488(4) 0.067(2) Uani 1 1 d . . . . .
H36A H 0.163310 -0.328760 0.487335 0.101 Uiso 1 1 calc GR . . . .
H36B H 0.271521 -0.296306 0.460841 0.101 Uiso 1 1 calc GR . . . .
H36C H 0.240621 -0.383602 0.437310 0.101 Uiso 1 1 calc GR . . . .
C32 C 0.5346(5) -0.0560(4) 0.2904(4) 0.0554(18) Uani 1 1 d . . . . .
C48 C 0.2703(5) 0.3462(4) 0.1122(3) 0.0491(16) Uani 1 1 d . . . . .
C8 C 0.3585(5) -0.0283(5) 0.0439(3) 0.0490(16) Uani 1 1 d . . . . .
C24 C 0.0633(5) 0.2181(4) 0.2681(4) 0.0504(16) Uani 1 1 d . . . . .
H24 H 0.017442 0.259329 0.286160 0.061 Uiso 1 1 calc R . . . .
C53 C 0.5242(5) 0.3569(4) 0.4461(4) 0.0516(17) Uani 1 1 d . . . . .
C38 C 0.7907(7) 0.5146(5) 0.1373(4) 0.067(2) Uani 1 1 d . . . . .
C39 C 0.8666(6) 0.4588(5) 0.1161(4) 0.062(2) Uani 1 1 d . . . . .
H39A H 0.871933 0.450798 0.067831 0.075 Uiso 1 1 calc R . . . .
H39B H 0.925004 0.489500 0.117290 0.075 Uiso 1 1 calc R . . . .
C22 C -0.0493(5) 0.1282(5) 0.2261(4) 0.0576(19) Uani 1 1 d . . . . .
H22 H -0.105060 0.161866 0.234611 0.069 Uiso 1 1 calc R . . . .
C21 C -0.0365(5) 0.0490(5) 0.1962(4) 0.0550(18) Uani 1 1 d . . . . .
H21 H -0.082480 0.019224 0.181041 0.066 Uiso 1 1 calc R . . . .
C23 C 0.0335(5) 0.1459(4) 0.2400(4) 0.0520(17) Uani 1 1 d . . . . .
C20 C 0.0534(5) 0.0240(4) 0.1933(3) 0.0466(15) Uani 1 1 d . . . . .
C29 C 0.5751(5) 0.0628(5) 0.2255(4) 0.0528(17) Uani 1 1 d . . . . .
C47 C 0.2852(6) 0.4408(4) 0.1000(4) 0.067(2) Uani 1 1 d . . . . .
H47A H 0.260540 0.467884 0.142618 0.100 Uiso 1 1 calc GR . . . .
H47B H 0.251232 0.462542 0.067165 0.100 Uiso 1 1 calc GR . . . .
H47C H 0.353411 0.453448 0.082152 0.100 Uiso 1 1 calc GR . . . .
C9 C 0.3655(6) -0.0267(5) -0.0297(4) 0.0564(18) Uani 1 1 d . . . . .
H9A H 0.304965 -0.007520 -0.037703 0.085 Uiso 1 1 calc GR . . . .
H9B H 0.379357 -0.083677 -0.045508 0.085 Uiso 1 1 calc GR . . . .
H9C H 0.416797 0.012242 -0.054505 0.085 Uiso 1 1 calc GR . . . .
C10 C 0.2125(5) 0.0533(4) 0.3343(3) 0.0414(14) Uani 1 1 d . . . . .
H10A H 0.158440 0.013211 0.341260 0.050 Uiso 1 1 calc R . . . .
H10B H 0.186192 0.111014 0.340529 0.050 Uiso 1 1 calc R . . . .
C52 C 0.5908(6) 0.4164(5) 0.4671(4) 0.0596(19) Uani 1 1 d . . . . .
H52A H 0.654846 0.392144 0.457532 0.089 Uiso 1 1 calc GR . . . .
H52B H 0.567299 0.424071 0.515586 0.089 Uiso 1 1 calc GR . . . .
H52C H 0.593227 0.471241 0.441643 0.089 Uiso 1 1 calc GR . . . .
C12 C 0.2520(5) -0.0222(4) 0.4400(3) 0.0481(16) Uani 1 1 d . . . . .
H12A H 0.197421 -0.057091 0.458922 0.058 Uiso 1 1 calc R . . . .
C33 C 0.4689(6) -0.1195(4) 0.3260(4) 0.0589(19) Uani 1 1 d . . . . .
H33 H 0.487534 -0.156654 0.358347 0.071 Uiso 1 1 calc R . . . .
C15 C 0.4877(5) 0.0673(4) 0.4190(4) 0.0503(16) Uani 1 1 d . . . . .
H15 H 0.520435 0.038501 0.447973 0.060 Uiso 1 1 calc R . . . .
C19 C 0.1143(5) -0.0465(4) 0.1615(4) 0.0495(16) Uani 1 1 d . . . . .
H19A H 0.074324 -0.085807 0.144972 0.059 Uiso 1 1 calc R . . . .
H19B H 0.163929 -0.022740 0.121815 0.059 Uiso 1 1 calc R . . . .
C60 C 0.3614(5) -0.2871(4) 0.1878(3) 0.0465(15) Uani 1 1 d . . . . .
C6 C 0.4954(5) 0.2359(5) 0.0281(4) 0.0526(17) Uani 1 1 d . . . . .
H6 H 0.516886 0.226226 -0.018577 0.063 Uiso 1 1 calc R . . . .
C28 C 0.5503(5) 0.1386(4) 0.1882(4) 0.0512(17) Uani 1 1 d . . . . .
H28 H 0.585719 0.158973 0.144269 0.061 Uiso 1 1 calc R . . . .
C4 C 0.5720(6) 0.3807(5) 0.0169(4) 0.064(2) Uani 1 1 d . . . . .
H4A H 0.596783 0.389400 -0.030698 0.077 Uiso 1 1 calc R . . . .
C37 C 0.7931(8) 0.6011(6) 0.1021(5) 0.090(3) Uani 1 1 d . U . . .
H37A H 0.730256 0.613990 0.095221 0.135 Uiso 1 1 calc GR . . . .
H37B H 0.840787 0.602412 0.058206 0.135 Uiso 1 1 calc GR . . . .
H37C H 0.809922 0.643287 0.129908 0.135 Uiso 1 1 calc GR . . . .
C50 C 0.2063(5) 0.2168(5) 0.0768(3) 0.0507(16) Uani 1 1 d . . . . .
C40 C 0.8718(6) 0.3778(5) 0.1469(4) 0.0603(19) Uani 1 1 d . . . . .
C64 C 0.0856(6) -0.4023(5) 0.1450(5) 0.071(2) Uani 1 1 d . . . . .
H64 H 0.066502 -0.441395 0.117847 0.085 Uiso 1 1 calc R . . . .
C31 C 0.6260(6) -0.0384(5) 0.2870(5) 0.066(2) Uani 1 1 d . . . . .
H31 H 0.665628 -0.071125 0.308761 0.079 Uiso 1 1 calc R . . . .
O3 O 0.3701(3) 0.0426(3) 0.1410(2) 0.0448(10) Uani 1 1 d . . . . .
C61 C 0.3224(6) -0.3770(4) 0.1995(5) 0.066(2) Uani 1 1 d . . . . .
H61A H 0.293264 -0.389554 0.247868 0.098 Uiso 1 1 calc GR . . . .
H61B H 0.374466 -0.416578 0.183550 0.098 Uiso 1 1 calc GR . . . .
H61C H 0.274289 -0.382903 0.174527 0.098 Uiso 1 1 calc GR . . . .
C68 C -0.0770(6) -0.1200(5) 0.3366(5) 0.067(2) Uani 1 1 d . . . . .
C44 C 0.6831(7) 0.6201(5) 0.3231(5) 0.080(3) Uani 1 1 d . . . . .
H44 H 0.691246 0.679705 0.321619 0.096 Uiso 1 1 calc R . . . .
C65 C 0.0659(6) -0.4251(5) 0.2137(5) 0.068(2) Uani 1 1 d . . . . .
C43 C 0.7598(7) 0.5701(5) 0.3301(6) 0.083(3) Uani 1 1 d . U . . .
C51 C 0.1536(6) 0.1802(5) 0.0312(4) 0.066(2) Uani 1 1 d . . . . .
H51A H 0.192708 0.136646 0.005419 0.099 Uiso 1 1 calc GR . . . .
H51B H 0.140555 0.225224 -0.000066 0.099 Uiso 1 1 calc GR . . . .
H51C H 0.093334 0.154887 0.058569 0.099 Uiso 1 1 calc GR . . . .
C70 C -0.1036(6) -0.1825(6) 0.2355(6) 0.085(3) Uani 1 1 d . . . . .
C27 C 0.1973(6) 0.4523(6) 0.3633(6) 0.087(3) Uani 1 1 d . . . . .
H27A H 0.202501 0.470221 0.406916 0.130 Uiso 1 1 calc GR . . . .
H27B H 0.133837 0.427786 0.368821 0.130 Uiso 1 1 calc GR . . . .
H27C H 0.206917 0.501279 0.330468 0.130 Uiso 1 1 calc GR . . . .
C66 C 0.0307(7) -0.5127(5) 0.2399(6) 0.081(3) Uani 1 1 d . . . . .
H66A H 0.082972 -0.552911 0.226818 0.121 Uiso 1 1 calc GR . . . .
H66B H -0.021296 -0.527807 0.220668 0.121 Uiso 1 1 calc GR . . . .
H66C H 0.007402 -0.514802 0.289298 0.121 Uiso 1 1 calc GR . . . .
C46 C 0.5168(8) 0.6514(5) 0.3174(5) 0.086(3) Uani 1 1 d . . . . .
H46A H 0.476105 0.628876 0.291392 0.129 Uiso 1 1 calc GR . . . .
H46B H 0.543162 0.706386 0.296456 0.129 Uiso 1 1 calc GR . . . .
H46C H 0.478884 0.658198 0.363875 0.129 Uiso 1 1 calc GR . . . .
C41 C 0.9540(6) 0.3226(6) 0.1162(4) 0.078(3) Uani 1 1 d . . . . .
H41A H 0.990682 0.308962 0.149095 0.118 Uiso 1 1 calc GR . . . .
H41B H 0.995200 0.352620 0.075842 0.118 Uiso 1 1 calc GR . . . .
H41C H 0.929995 0.270251 0.103484 0.118 Uiso 1 1 calc GR . . . .
C63 C 0.1301(7) -0.3285(6) 0.1117(5) 0.074(2) Uani 1 1 d . . . . .
C56 C 0.3162(7) 0.2117(7) 0.5455(4) 0.089(3) Uani 1 1 d . . . . .
H56A H 0.251080 0.231223 0.549093 0.134 Uiso 1 1 calc GR . . . .
H56B H 0.334191 0.223283 0.586748 0.134 Uiso 1 1 calc GR . . . .
H56C H 0.319419 0.150647 0.539799 0.134 Uiso 1 1 calc GR . . . .
C69 C -0.1319(7) -0.1315(6) 0.2928(6) 0.086(3) Uani 1 1 d . . . . .
H69 H -0.191948 -0.104245 0.300853 0.104 Uiso 1 1 calc R . . . .
C67 C -0.1063(7) -0.0552(6) 0.3875(6) 0.095(3) Uani 1 1 d . . . . .
H67A H -0.107445 -0.080727 0.432499 0.143 Uiso 1 1 calc GR . . . .
H67B H -0.169940 -0.034458 0.387621 0.143 Uiso 1 1 calc GR . . . .
H67C H -0.060626 -0.007857 0.375982 0.143 Uiso 1 1 calc GR . . . .
C62 C 0.1526(9) -0.3172(7) 0.0353(5) 0.104(4) Uani 1 1 d . . . . .
H62A H 0.106238 -0.278781 0.022525 0.156 Uiso 1 1 calc GR . . . .
H62B H 0.149079 -0.372285 0.016878 0.156 Uiso 1 1 calc GR . . . .
H62C H 0.216906 -0.293364 0.017147 0.156 Uiso 1 1 calc GR . . . .
C42 C 0.8433(8) 0.6080(7) 0.3521(9) 0.146(5) Uani 1 1 d . U . . .
H42A H 0.861817 0.568050 0.384834 0.220 Uiso 1 1 calc GR . . . .
H42B H 0.823456 0.661336 0.373102 0.220 Uiso 1 1 calc GR . . . .
H42C H 0.897769 0.618549 0.312496 0.220 Uiso 1 1 calc GR . . . .
C71 C -0.1684(8) -0.1882(8) 0.1891(8) 0.130(5) Uani 1 1 d . . . . .
H71A H -0.129907 -0.197705 0.143217 0.195 Uiso 1 1 calc GR . . . .
H71B H -0.203565 -0.135223 0.188368 0.195 Uiso 1 1 calc GR . . . .
H71C H -0.213529 -0.235333 0.205586 0.195 Uiso 1 1 calc GR . . . .

loop_
_atom_site_aniso_label
_atom_site_aniso_U_11
_atom_site_aniso_U_22
_atom_site_aniso_U_33
_atom_site_aniso_U_23
_atom_site_aniso_U_13
_atom_site_aniso_U_12
Eu4 0.04711(19) 0.03702(16) 0.04505(19) -0.00673(13) -0.01601(15) 0.00383(13)
Eu3 0.05119(19) 0.03752(16) 0.03884(17) -0.00395(13) -0.01480(14) 0.00410(14)
Eu2 0.04965(19) 0.03898(16) 0.03759(17) -0.00391(13) -0.01424(14) 0.00279(14)
Eu5 0.04506(19) 0.04198(18) 0.0541(2) -0.00867(15) -0.01490(16) 0.00231(14)
Eu1 0.0556(2) 0.03614(16) 0.04488(19) -0.00108(14) -0.00927(16) -0.00057(14)
O5 0.045(2) 0.040(2) 0.040(2) -0.0089(18) -0.018(2) 0.0063(18)
O17 0.098(4) 0.047(3) 0.052(3) 0.010(2) 0.005(3) 0.007(3)
O20 0.078(4) 0.043(3) 0.050(3) -0.006(2) -0.020(3) 0.010(2)
O7 0.051(3) 0.041(2) 0.040(2) -0.0012(19) -0.011(2) 0.001(2)
O11 0.047(2) 0.043(2) 0.040(2) -0.0085(19) -0.013(2) 0.0086(19)
O21 0.060(3) 0.042(2) 0.047(3) -0.001(2) -0.015(2) 0.002(2)
O25 0.054(3) 0.043(2) 0.062(3) -0.016(2) -0.017(2) 0.007(2)
O13 0.045(2) 0.043(2) 0.043(2) -0.0094(19) -0.014(2) 0.0049(19)
O9 0.046(3) 0.042(2) 0.056(3) -0.002(2) -0.018(2) 0.001(2)
O27 0.068(3) 0.052(3) 0.064(3) -0.012(2) -0.025(3) 0.001(2)
O26 0.046(3) 0.039(2) 0.055(3) -0.013(2) -0.015(2) 0.006(2)
O24 0.060(3) 0.056(3) 0.040(3) -0.006(2) -0.014(2) -0.003(2)
O22 0.063(3) 0.041(2) 0.043(3) 0.000(2) -0.018(2) 0.001(2)
O15 0.050(3) 0.037(2) 0.047(3) -0.0061(19) -0.016(2) 0.0030(19)
O1 0.063(3) 0.040(2) 0.042(3) 0.0011(19) -0.015(2) 0.000(2)
O30 0.056(3) 0.086(4) 0.109(5) -0.041(4) -0.045(3) 0.018(3)
O18 0.064(3) 0.049(3) 0.053(3) 0.004(2) 0.003(3) 0.001(2)
O23 0.054(3) 0.046(2) 0.044(3) -0.005(2) -0.017(2) -0.002(2)
O2 0.066(3) 0.046(2) 0.034(2) 0.0009(19) -0.015(2) -0.004(2)
O16 0.083(4) 0.049(3) 0.086(4) 0.003(3) -0.022(3) -0.008(3)
O28 0.055(3) 0.058(3) 0.069(3) -0.008(3) -0.022(3) -0.003(2)
O6 0.049(3) 0.042(2) 0.041(2) 0.0010(19) -0.013(2) -0.001(2)
O14 0.050(3) 0.046(3) 0.060(3) -0.011(2) -0.026(2) 0.008(2)
N2 0.055(3) 0.055(3) 0.037(3) -0.007(3) -0.012(3) 0.000(3)
O4 0.077(4) 0.054(3) 0.054(3) -0.014(2) -0.015(3) -0.013(3)
O8 0.056(3) 0.058(3) 0.099(5) -0.003(3) -0.023(3) -0.013(3)
O29 0.062(3) 0.067(3) 0.057(3) -0.005(3) -0.011(3) 0.022(3)
O10 0.042(2) 0.053(3) 0.049(3) 0.001(2) -0.015(2) 0.004(2)
N6 0.045(3) 0.049(3) 0.055(4) -0.003(3) -0.015(3) -0.007(3)
O19 0.059(3) 0.048(3) 0.094(4) -0.016(3) -0.003(3) -0.008(2)
N8 0.053(3) 0.041(3) 0.055(4) -0.009(3) -0.017(3) 0.010(3)
N4 0.051(3) 0.046(3) 0.045(3) 0.000(2) -0.018(3) 0.001(3)
N1 0.060(4) 0.042(3) 0.039(3) -0.008(2) -0.016(3) -0.001(3)
N7 0.051(3) 0.044(3) 0.048(3) -0.005(2) -0.017(3) 0.006(3)
C57 0.050(4) 0.056(4) 0.071(5) -0.008(4) -0.017(4) 0.006(3)
N9 0.066(4) 0.044(3) 0.062(4) -0.017(3) -0.023(3) 0.007(3)
N5 0.047(3) 0.045(3) 0.059(4) 0.002(3) -0.021(3) -0.008(3)
N12 0.063(4) 0.037(3) 0.068(4) -0.002(3) -0.020(3) 0.000(3)
O12 0.065(3) 0.057(3) 0.096(4) -0.031(3) -0.032(3) 0.006(3)
C7 0.048(4) 0.048(4) 0.037(3) -0.007(3) -0.010(3) 0.005(3)
C58 0.055(4) 0.052(4) 0.042(4) -0.008(3) -0.018(3) 0.009(3)
C34 0.057(4) 0.039(3) 0.051(4) -0.012(3) -0.024(3) 0.004(3)
C25 0.055(4) 0.043(3) 0.045(4) -0.007(3) -0.012(3) 0.014(3)
C16 0.049(4) 0.036(3) 0.051(4) 0.001(3) -0.013(3) -0.003(3)
N3 0.053(3) 0.046(3) 0.048(3) -0.012(3) -0.014(3) -0.001(3)
N11 0.062(4) 0.043(3) 0.058(4) -0.005(3) -0.024(3) 0.004(3)
C3 0.088(6) 0.051(4) 0.050(4) 0.012(3) -0.020(4) -0.019(4)
N10 0.054(4) 0.041(3) 0.062(4) -0.010(3) -0.024(3) 0.009(3)
C35 0.060(4) 0.047(4) 0.054(4) -0.008(3) -0.019(4) 0.012(3)
C18 0.052(4) 0.049(4) 0.066(5) 0.009(3) -0.025(4) -0.005(3)
C17 0.045(4) 0.042(3) 0.050(4) -0.001(3) -0.009(3) 0.001(3)
C45 0.098(7) 0.043(4) 0.046(4) -0.005(3) -0.017(4) 0.010(4)
C1 0.075(4) 0.040(3) 0.035(3) 0.002(3) -0.026(3) 0.008(3)
C26 0.062(5) 0.044(4) 0.064(5) -0.015(3) -0.021(4) 0.012(3)
C49 0.057(4) 0.054(4) 0.056(4) 0.007(3) -0.023(4) 0.003(3)
C2 0.071(5) 0.041(3) 0.044(4) -0.001(3) -0.024(3) -0.002(3)
C14 0.053(4) 0.044(3) 0.040(3) 0.008(3) -0.015(3) -0.007(3)
C59 0.051(4) 0.049(4) 0.048(4) -0.007(3) -0.020(3) 0.011(3)
C30 0.044(4) 0.064(5) 0.078(6) -0.011(4) -0.018(4) 0.005(4)
C5 0.062(4) 0.054(4) 0.036(3) 0.002(3) -0.013(3) -0.002(3)
C13 0.058(4) 0.056(4) 0.048(4) 0.012(3) -0.017(3) -0.005(3)
C55 0.068(5) 0.073(5) 0.041(4) -0.003(4) -0.007(4) -0.014(4)
C54 0.072(5) 0.074(5) 0.047(4) -0.010(4) -0.021(4) -0.010(4)
C11 0.041(3) 0.041(3) 0.038(3) -0.003(3) -0.009(3) 0.001(3)
C36 0.087(6) 0.056(4) 0.066(5) 0.004(4) -0.034(5) 0.000(4)
C32 0.056(4) 0.044(4) 0.071(5) -0.008(3) -0.025(4) 0.012(3)
C48 0.052(4) 0.047(4) 0.043(4) 0.004(3) -0.005(3) 0.008(3)
C8 0.050(4) 0.059(4) 0.043(4) -0.015(3) -0.017(3) 0.005(3)
C24 0.051(4) 0.047(4) 0.053(4) -0.005(3) -0.015(3) 0.014(3)
C53 0.055(4) 0.053(4) 0.050(4) -0.012(3) -0.017(3) 0.002(3)
C38 0.106(7) 0.052(4) 0.046(4) 0.009(3) -0.027(5) -0.024(5)
C39 0.064(5) 0.074(5) 0.047(4) 0.006(4) -0.015(4) -0.018(4)
C22 0.046(4) 0.053(4) 0.079(5) -0.005(4) -0.025(4) 0.007(3)
C21 0.049(4) 0.055(4) 0.069(5) -0.009(4) -0.028(4) 0.006(3)
C23 0.051(4) 0.045(4) 0.060(4) -0.002(3) -0.016(3) 0.010(3)
C20 0.046(4) 0.050(4) 0.047(4) -0.002(3) -0.018(3) 0.001(3)
C29 0.053(4) 0.053(4) 0.055(4) -0.019(3) -0.016(3) 0.011(3)
C47 0.085(6) 0.041(4) 0.075(6) 0.006(4) -0.028(5) 0.003(4)
C9 0.064(5) 0.055(4) 0.052(4) -0.015(3) -0.018(4) 0.001(4)
C10 0.046(4) 0.040(3) 0.041(3) -0.007(3) -0.014(3) 0.003(3)
C52 0.068(5) 0.070(5) 0.046(4) -0.013(4) -0.022(4) 0.000(4)
C12 0.049(4) 0.046(4) 0.049(4) 0.003(3) -0.014(3) -0.007(3)
C33 0.065(5) 0.044(4) 0.077(5) -0.009(4) -0.034(4) 0.013(3)
C15 0.054(4) 0.049(4) 0.054(4) 0.007(3) -0.027(3) -0.007(3)
C19 0.053(4) 0.051(4) 0.049(4) -0.007(3) -0.019(3) 0.000(3)
C60 0.062(4) 0.039(3) 0.042(4) -0.004(3) -0.019(3) 0.007(3)
C6 0.058(4) 0.059(4) 0.038(4) 0.000(3) -0.008(3) 0.001(3)
C28 0.063(4) 0.046(4) 0.041(4) -0.002(3) -0.007(3) 0.006(3)
C4 0.091(6) 0.061(5) 0.037(4) 0.011(3) -0.014(4) -0.023(4)
C37 0.130(8) 0.062(5) 0.070(6) 0.027(4) -0.018(6) -0.023(5)
C50 0.046(4) 0.062(4) 0.041(4) -0.004(3) -0.007(3) 0.002(3)
C40 0.066(5) 0.060(4) 0.060(5) -0.005(4) -0.023(4) -0.005(4)
C64 0.081(6) 0.062(5) 0.082(6) -0.019(4) -0.039(5) 0.002(4)
C31 0.063(5) 0.057(4) 0.084(6) -0.002(4) -0.033(5) 0.011(4)
O3 0.060(3) 0.038(2) 0.035(2) -0.0031(18) -0.010(2) 0.002(2)
C61 0.069(5) 0.035(4) 0.092(6) -0.008(4) -0.019(5) 0.004(3)
C68 0.057(5) 0.056(5) 0.077(6) 0.004(4) 0.002(4) -0.002(4)
C44 0.088(7) 0.038(4) 0.099(7) -0.014(4) 0.006(5) -0.001(4)
C65 0.071(5) 0.050(4) 0.092(7) -0.019(4) -0.035(5) 0.004(4)
C43 0.066(5) 0.055(4) 0.115(7) -0.025(4) 0.002(5) -0.017(4)
C51 0.065(5) 0.076(5) 0.065(5) -0.007(4) -0.030(4) -0.001(4)
C70 0.055(5) 0.080(6) 0.131(9) -0.006(6) -0.042(6) 0.016(5)
C27 0.068(6) 0.068(5) 0.133(9) -0.042(6) -0.033(6) 0.022(5)
C66 0.078(6) 0.051(5) 0.118(8) -0.008(5) -0.033(6) -0.007(4)
C46 0.138(9) 0.049(5) 0.089(7) -0.016(4) -0.061(7) 0.025(5)
C41 0.061(5) 0.102(7) 0.064(5) 0.005(5) -0.004(4) 0.013(5)
C63 0.078(6) 0.069(5) 0.080(6) -0.015(5) -0.028(5) -0.001(5)
C56 0.109(8) 0.107(8) 0.045(5) -0.007(5) -0.007(5) -0.042(6)
C69 0.053(5) 0.078(6) 0.121(9) -0.007(6) -0.012(6) 0.001(5)
C67 0.089(7) 0.083(7) 0.102(8) -0.016(6) -0.002(6) 0.028(6)
C62 0.143(10) 0.117(9) 0.063(6) -0.018(6) -0.042(7) -0.030(8)
C42 0.087(8) 0.079(7) 0.266(15) -0.057(9) -0.024(9) -0.020(6)
C71 0.075(7) 0.143(11) 0.208(15) -0.052(10) -0.091(9) 0.026(7)

loop_
_atom_type_symbol
_atom_type_description
_atom_type_scat_dispersion_real
_atom_type_scat_dispersion_imag
_atom_type_scat_source
C C 0.0033 0.0016 'International Tables Vol C Tables 4.2.6.8 and 6.1.1.4'
H H 0.0000 0.0000 'International Tables Vol C Tables 4.2.6.8 and 6.1.1.4'
Eu Eu -0.1578 3.6682 'International Tables Vol C Tables 4.2.6.8 and 6.1.1.4'
N N 0.0061 0.0033 'International Tables Vol C Tables 4.2.6.8 and 6.1.1.4'
O O 0.0106 0.0060 'International Tables Vol C Tables 4.2.6.8 and 6.1.1.4'

loop_
_geom_angle_atom_site_label_1
_geom_angle_atom_site_label_2
_geom_angle_atom_site_label_3
_geom_angle
_geom_angle_site_symmetry_1
_geom_angle_site_symmetry_3
_geom_angle_publ_flag
Eu5 Eu4 Eu3 131.449(11) . . ?
O5 Eu4 Eu3 32.87(11) . . ?
O5 Eu4 Eu5 112.09(11) . . ?
O5 Eu4 O25 128.57(15) . . ?
O5 Eu4 O9 90.75(15) . . ?
O5 Eu4 O26 154.09(15) . . ?
O5 Eu4 O15 90.86(14) . . ?
O5 Eu4 N3 121.25(16) . . ?
O5 Eu4 N10 89.86(15) . . ?
O5 Eu4 O3 68.18(15) . . ?
O25 Eu4 Eu3 107.97(12) . . ?
O25 Eu4 Eu5 118.13(11) . . ?
O25 Eu4 O26 73.21(15) . . ?
O25 Eu4 O15 119.76(15) . . ?
O25 Eu4 N3 73.18(17) . . ?
O25 Eu4 N10 73.95(18) . . ?
O25 Eu4 O3 81.83(16) . . ?
O9 Eu4 Eu3 97.16(10) . . ?
O9 Eu4 Eu5 37.28(11) . . ?
O9 Eu4 O25 137.19(16) . . ?
O9 Eu4 O26 75.03(15) . . ?
O9 Eu4 O15 68.07(15) . . ?
O9 Eu4 N3 71.49(17) . . ?
O9 Eu4 N10 129.21(18) . . ?
O9 Eu4 O3 101.97(16) . . ?
O26 Eu4 Eu3 167.16(11) . . ?
O26 Eu4 Eu5 44.98(10) . . ?
O26 Eu4 N3 75.19(16) . . ?
O26 Eu4 N10 83.01(16) . . ?
O15 Eu4 Eu3 123.18(10) . . ?
O15 Eu4 Eu5 41.51(10) . . ?
O15 Eu4 O26 63.88(14) . . ?
O15 Eu4 N3 127.96(16) . . ?
O15 Eu4 N10 61.14(17) . . ?
N3 Eu4 Eu3 92.77(12) . . ?
N3 Eu4 Eu5 86.79(13) . . ?
N3 Eu4 N10 144.56(17) . . ?
N10 Eu4 Eu3 109.72(12) . . ?
N10 Eu4 Eu5 97.28(13) . . ?
O3 Eu4 Eu3 35.31(10) . . ?
O3 Eu4 Eu5 137.52(11) . . ?
O3 Eu4 O26 135.33(15) . . ?
O3 Eu4 O15 157.16(14) . . ?
O3 Eu4 N3 62.23(16) . . ?
O3 Eu4 N10 124.96(17) . . ?
Eu4 Eu3 Eu2 109.297(10) . . ?
O5 Eu3 Eu4 32.46(10) . . ?
O5 Eu3 Eu2 93.03(10) . . ?
O5 Eu3 O11 91.17(14) . . ?
O5 Eu3 O21 152.12(16) . . ?
O5 Eu3 O13 92.53(15) . . ?
O5 Eu3 O22 102.54(15) . . ?
O5 Eu3 N1 127.16(15) . . ?
O5 Eu3 N7 81.41(15) . . ?
O5 Eu3 O3 66.98(14) . . ?
O11 Eu3 Eu4 120.65(10) . . ?
O11 Eu3 Eu2 34.44(10) . . ?
O11 Eu3 N1 132.09(16) . . ?
O11 Eu3 N7 60.27(15) . . ?
O11 Eu3 O3 148.15(14) . . ?
O21 Eu3 Eu4 160.97(11) . . ?
O21 Eu3 Eu2 89.71(11) . . ?
O21 Eu3 O11 75.71(15) . . ?
O21 Eu3 O13 104.10(16) . . ?
O21 Eu3 O22 72.10(15) . . ?
O21 Eu3 N1 77.87(16) . . ?
O21 Eu3 N7 70.72(16) . . ?
O21 Eu3 O3 133.64(15) . . ?
O13 Eu3 Eu4 92.19(10) . . ?
O13 Eu3 Eu2 32.10(10) . . ?
O13 Eu3 O11 66.52(14) . . ?
O13 Eu3 O22 152.96(16) . . ?
O13 Eu3 N1 82.43(16) . . ?
O13 Eu3 N7 126.20(15) . . ?
O13 Eu3 O3 90.61(15) . . ?
O22 Eu3 Eu4 88.91(10) . . ?
O22 Eu3 Eu2 161.78(10) . . ?
O22 Eu3 O11 134.28(15) . . ?
O22 Eu3 N1 70.57(16) . . ?
O22 Eu3 N7 78.75(16) . . ?
O22 Eu3 O3 75.26(15) . . ?
N1 Eu3 Eu4 94.93(11) . . ?
N1 Eu3 Eu2 107.39(12) . . ?
N7 Eu3 Eu4 107.54(12) . . ?
N7 Eu3 Eu2 94.50(12) . . ?
N7 Eu3 N1 141.42(16) . . ?
O3 Eu3 Eu4 34.52(10) . . ?
O3 Eu3 Eu2 120.26(11) . . ?
O3 Eu3 N1 60.57(15) . . ?
O3 Eu3 N7 132.80(16) . . ?
Eu1 Eu2 Eu3 130.486(12) . . ?
O7 Eu2 Eu3 125.10(10) . . ?
O7 Eu2 Eu1 41.36(10) . . ?
O7 Eu2 O23 63.32(14) . . ?
O7 Eu2 N4 61.61(16) . . ?
O7 Eu2 N9 129.43(17) . . ?
O11 Eu2 Eu3 34.93(10) . . ?
O11 Eu2 Eu1 138.38(10) . . ?
O11 Eu2 O7 159.34(14) . . ?
O11 Eu2 O23 134.36(14) . . ?
O11 Eu2 N4 122.61(16) . . ?
O11 Eu2 N9 61.76(16) . . ?
O13 Eu2 Eu3 32.68(10) . . ?
O13 Eu2 Eu1 111.01(11) . . ?
O13 Eu2 O7 92.81(14) . . ?
O13 Eu2 O11 67.59(14) . . ?
O13 Eu2 O24 130.20(16) . . ?
O13 Eu2 O1 89.38(16) . . ?
O13 Eu2 O23 154.36(15) . . ?
O13 Eu2 N4 91.05(16) . . ?
O13 Eu2 N9 120.53(17) . . ?
O24 Eu2 Eu3 109.84(12) . . ?
O24 Eu2 Eu1 117.42(12) . . ?
O24 Eu2 O7 115.88(15) . . ?
O24 Eu2 O11 83.18(15) . . ?
O24 Eu2 O23 72.51(16) . . ?
O24 Eu2 N4 71.36(17) . . ?
O24 Eu2 N9 72.28(18) . . ?
O1 Eu2 Eu3 96.45(11) . . ?
O1 Eu2 Eu1 36.89(11) . . ?
O1 Eu2 O7 68.81(15) . . ?
O1 Eu2 O11 103.13(15) . . ?
O1 Eu2 O24 137.64(16) . . ?
O1 Eu2 O23 73.84(15) . . ?
O1 Eu2 N4 130.39(17) . . ?
O1 Eu2 N9 74.34(18) . . ?
O23 Eu2 Eu3 164.50(10) . . ?
O23 Eu2 Eu1 44.91(11) . . ?
O23 Eu2 N4 85.66(16) . . ?
O23 Eu2 N9 74.10(17) . . ?
N4 Eu2 Eu3 109.73(12) . . ?
N4 Eu2 Eu1 98.76(12) . . ?
N9 Eu2 Eu3 91.81(13) . . ?
N9 Eu2 Eu1 89.08(14) . . ?
N9 Eu2 N4 142.25(18) . . ?
O9 Eu5 Eu4 38.15(11) . . ?
O9 Eu5 O27 85.10(17) . . ?
O9 Eu5 O26 73.31(15) . . ?
O9 Eu5 O15 68.70(15) . . ?
O9 Eu5 O30 91.9(2) . . ?
O9 Eu5 O28 157.24(17) . . ?
O9 Eu5 O29 87.72(18) . . ?
O9 Eu5 N12 131.71(17) . . ?
O27 Eu5 Eu4 91.89(13) . . ?
O27 Eu5 O26 69.29(16) . . ?
O27 Eu5 O15 129.22(17) . . ?
O27 Eu5 O28 72.28(18) . . ?
O27 Eu5 N12 129.46(18) . . ?
O26 Eu5 Eu4 42.22(9) . . ?
O15 Eu5 Eu4 41.43(11) . . ?
O15 Eu5 O26 61.94(14) . . ?
O15 Eu5 N12 63.21(17) . . ?
O30 Eu5 Eu4 129.71(17) . . ?
O30 Eu5 O27 74.4(2) . . ?
O30 Eu5 O26 141.6(2) . . ?
O30 Eu5 O15 145.09(17) . . ?
O30 Eu5 O28 79.90(19) . . ?
O30 Eu5 O29 72.9(2) . . ?
O30 Eu5 N12 126.0(2) . . ?
O28 Eu5 Eu4 142.15(12) . . ?
O28 Eu5 O26 100.13(15) . . ?
O28 Eu5 O15 128.21(15) . . ?
O28 Eu5 N12 68.26(18) . . ?
O29 Eu5 Eu4 102.51(14) . . ?
O29 Eu5 O27 146.22(18) . . ?
O29 Eu5 O26 139.03(17) . . ?
O29 Eu5 O15 77.46(17) . . ?
O29 Eu5 O28 109.61(19) . . ?
O29 Eu5 N12 78.20(19) . . ?
N12 Eu5 Eu4 100.31(14) . . ?
N12 Eu5 O26 87.77(18) . . ?
O17 Eu1 Eu2 125.06(16) . . ?
O17 Eu1 O20 76.36(18) . . ?
O17 Eu1 O7 139.34(17) . . ?
O17 Eu1 O18 72.46(18) . . ?
O17 Eu1 O23 142.88(17) . . ?
O17 Eu1 N6 132.6(2) . . ?
O17 Eu1 O19 81.3(2) . . ?
O20 Eu1 Eu2 89.62(13) . . ?
O20 Eu1 O7 128.48(17) . . ?
O20 Eu1 O23 69.67(16) . . ?
O20 Eu1 N6 125.96(17) . . ?
O20 Eu1 O19 73.10(18) . . ?
O7 Eu1 Eu2 41.95(10) . . ?
O7 Eu1 O23 62.10(14) . . ?
O7 Eu1 N6 63.87(16) . . ?
O1 Eu1 Eu2 37.49(11) . . ?
O1 Eu1 O17 87.56(19) . . ?
O1 Eu1 O20 79.58(17) . . ?
O1 Eu1 O7 69.81(15) . . ?
O1 Eu1 O18 106.45(18) . . ?
O1 Eu1 O23 72.25(15) . . ?
O1 Eu1 N6 133.31(16) . . ?
O1 Eu1 O19 152.23(17) . . ?
O18 Eu1 Eu2 114.68(13) . . ?
O18 Eu1 O20 147.84(17) . . ?
O18 Eu1 O7 81.91(16) . . ?
O18 Eu1 O23 142.48(15) . . ?
O18 Eu1 N6 73.19(18) . . ?
O18 Eu1 O19 94.39(19) . . ?
O23 Eu1 Eu2 42.55(10) . . ?
N6 Eu1 Eu2 98.63(13) . . ?
N6 Eu1 O23 81.21(16) . . ?
O19 Eu1 Eu2 144.66(14) . . ?
O19 Eu1 O7 132.64(18) . . ?
O19 Eu1 O23 102.11(17) . . ?
O19 Eu1 N6 69.86(19) . . ?
Eu4 O5 Eu3 114.67(17) . . ?
C10 O5 Eu4 122.9(4) . . ?
C10 O5 Eu3 122.2(3) . . ?
C38 O17 Eu1 136.4(5) . . ?
C45 O20 Eu1 130.4(5) . . ?
Eu1 O7 Eu2 96.68(15) . . ?
C16 O7 Eu2 115.6(4) . . ?
C16 O7 Eu1 118.9(4) . . ?
Eu2 O11 Eu3 110.64(16) . . ?
C25 O11 Eu3 119.1(4) . . ?
C25 O11 Eu2 126.4(4) . . ?
C48 O21 Eu3 136.6(5) . . ?
C58 O25 Eu4 138.3(5) . . ?
Eu2 O13 Eu3 115.22(17) . . ?
C28 O13 Eu3 121.8(4) . . ?
C28 O13 Eu2 122.8(4) . . ?
Eu5 O9 Eu4 104.57(17) . . ?
C19 O9 Eu4 128.3(4) . . ?
C19 O9 Eu5 124.5(4) . . ?
C63 O27 Eu5 134.4(6) . . ?
Eu4 O26 Eu5 92.81(13) . . ?
C60 O26 Eu4 130.9(4) . . ?
C60 O26 Eu5 136.0(4) . . ?
C55 O24 Eu2 137.1(5) . . ?
C50 O22 Eu3 137.2(5) . . ?
Eu4 O15 Eu5 97.06(15) . . ?
C34 O15 Eu4 118.9(4) . . ?
C34 O15 Eu5 117.0(4) . . ?
Eu1 O1 Eu2 105.61(17) . . ?
C1 O1 Eu2 129.7(4) . . ?
C1 O1 Eu1 120.8(4) . . ?
C70 O30 Eu5 137.5(6) . . ?
C40 O18 Eu1 135.7(5) . . ?
Eu2 O23 Eu1 92.54(14) . . ?
C53 O23 Eu2 132.6(4) . . ?
C53 O23 Eu1 134.1(4) . . ?
C5 O2 C2 106.6(5) . . ?
N12 O16 H16 109.5 . . ?
C65 O28 Eu5 134.3(5) . . ?
C11 O6 C14 106.4(5) . . ?
C29 O14 C32 107.5(5) . . ?
C7 N2 N1 111.3(5) . . ?
N3 O4 H4 109.5 . . ?
N6 O8 H8 109.5 . . ?
C68 O29 Eu5 131.8(5) . . ?
C20 O10 C23 107.2(5) . . ?
O8 N6 Eu1 123.9(4) . . ?
C17 N6 Eu1 120.9(5) . . ?
C17 N6 O8 115.1(6) . . ?
C43 O19 Eu1 130.5(6) . . ?
C25 N8 N7 111.3(5) . . ?
N5 N4 Eu2 114.8(4) . . ?
C15 N4 Eu2 130.9(5) . . ?
C15 N4 N5 111.1(5) . . ?
N2 N1 Eu3 110.3(4) . . ?
C6 N1 Eu3 136.7(5) . . ?
C6 N1 N2 111.5(6) . . ?
N8 N7 Eu3 112.0(4) . . ?
C24 N7 Eu3 134.2(5) . . ?
C24 N7 N8 111.3(5) . . ?
H57A C57 H57B 109.5 . . ?
H57A C57 H57C 109.5 . . ?
H57B C57 H57C 109.5 . . ?
C58 C57 H57A 109.5 . . ?
C58 C57 H57B 109.5 . . ?
C58 C57 H57C 109.5 . . ?
O12 N9 Eu2 126.1(4) . . ?
C26 N9 Eu2 120.6(5) . . ?
C26 N9 O12 112.7(6) . . ?
C16 N5 N4 111.6(5) . . ?
O16 N12 Eu5 123.6(4) . . ?
C35 N12 Eu5 121.4(5) . . ?
C35 N12 O16 115.0(6) . . ?
N9 O12 H12 109.5 . . ?
N2 C7 C8 116.7(6) . . ?
N2 C7 O3 126.6(6) . . ?
O3 C7 C8 116.7(6) . . ?
O25 C58 C57 117.4(6) . . ?
O25 C58 C59 123.8(7) . . ?
C59 C58 C57 118.8(6) . . ?
O15 C34 C35 118.4(6) . . ?
N11 C34 O15 127.0(7) . . ?
N11 C34 C35 114.5(6) . . ?
O11 C25 C26 116.1(6) . . ?
N8 C25 O11 126.2(6) . . ?
N8 C25 C26 117.6(6) . . ?
O7 C16 C17 116.9(6) . . ?
N5 C16 O7 127.4(6) . . ?
N5 C16 C17 115.5(6) . . ?
O4 N3 Eu4 127.2(4) . . ?
C8 N3 Eu4 120.5(4) . . ?
C8 N3 O4 112.3(5) . . ?
C34 N11 N10 111.1(6) . . ?
C2 C3 H3 127.2 . . ?
C2 C3 C4 105.5(6) . . ?
C4 C3 H3 127.2 . . ?
N11 N10 Eu4 115.7(4) . . ?
C33 N10 Eu4 130.9(5) . . ?
C33 N10 N11 111.8(6) . . ?
N12 C35 C34 111.5(6) . . ?
N12 C35 C36 124.6(7) . . ?
C34 C35 C36 123.7(7) . . ?
H18A C18 H18B 109.5 . . ?
H18A C18 H18C 109.5 . . ?
H18B C18 H18C 109.5 . . ?
C17 C18 H18A 109.5 . . ?
C17 C18 H18B 109.5 . . ?
C17 C18 H18C 109.5 . . ?
N6 C17 C16 113.1(6) . . ?
N6 C17 C18 125.9(6) . . ?
C18 C17 C16 120.7(6) . . ?
O20 C45 C44 124.8(8) . . ?
O20 C45 C46 114.9(8) . . ?
C44 C45 C46 120.3(7) . . ?
O1 C1 H1A 108.9 . . ?
O1 C1 H1B 108.9 . . ?
O1 C1 C2 113.5(5) . . ?
H1A C1 H1B 107.7 . . ?
C2 C1 H1A 108.9 . . ?
C2 C1 H1B 108.9 . . ?
N9 C26 C25 113.2(6) . . ?
N9 C26 C27 126.1(7) . . ?
C27 C26 C25 120.7(7) . . ?
C48 C49 H49 117.6 . . ?
C48 C49 C50 124.7(6) . . ?
C50 C49 H49 117.6 . . ?
O2 C2 C1 115.5(6) . . ?
C3 C2 O2 110.5(6) . . ?
C3 C2 C1 134.0(7) . . ?
O6 C14 C15 117.2(6) . . ?
C13 C14 O6 109.4(6) . . ?
C13 C14 C15 133.2(6) . . ?
C58 C59 H59 116.7 . . ?
C60 C59 C58 126.6(6) . . ?
C60 C59 H59 116.7 . . ?
C29 C30 H30 126.7 . . ?
C29 C30 C31 106.7(7) . . ?
C31 C30 H30 126.7 . . ?
O2 C5 C6 117.6(6) . . ?
C4 C5 O2 110.4(6) . . ?
C4 C5 C6 132.0(7) . . ?
C14 C13 H13 126.5 . . ?
C14 C13 C12 106.9(6) . . ?
C12 C13 H13 126.5 . . ?
O24 C55 C54 124.2(7) . . ?
O24 C55 C56 116.3(7) . . ?
C54 C55 C56 119.4(7) . . ?
C55 C54 H54 116.7 . . ?
C53 C54 C55 126.6(7) . . ?
C53 C54 H54 116.7 . . ?
O6 C11 C10 115.3(5) . . ?
C12 C11 O6 109.8(5) . . ?
C12 C11 C10 134.8(6) . . ?
C35 C36 H36A 109.5 . . ?
C35 C36 H36B 109.5 . . ?
C35 C36 H36C 109.5 . . ?
H36A C36 H36B 109.5 . . ?
H36A C36 H36C 109.5 . . ?
H36B C36 H36C 109.5 . . ?
O14 C32 C33 117.6(6) . . ?
C31 C32 O14 108.4(7) . . ?
C31 C32 C33 134.0(7) . . ?
O21 C48 C49 125.0(6) . . ?
O21 C48 C47 116.7(7) . . ?
C49 C48 C47 118.3(6) . . ?
N3 C8 C7 113.1(6) . . ?
N3 C8 C9 125.8(6) . . ?
C9 C8 C7 121.0(6) . . ?
N7 C24 H24 118.9 . . ?
N7 C24 C23 122.1(6) . . ?
C23 C24 H24 118.9 . . ?
O23 C53 C54 124.7(7) . . ?
O23 C53 C52 116.3(6) . . ?
C54 C53 C52 119.0(7) . . ?
O17 C38 C39 124.1(7) . . ?
O17 C38 C37 115.8(9) . . ?
C39 C38 C37 120.0(8) . . ?
C38 C39 H39A 106.3 . . ?
C38 C39 H39B 106.3 . . ?
H39A C39 H39B 106.4 . . ?
C40 C39 C38 124.1(7) . . ?
C40 C39 H39A 106.3 . . ?
C40 C39 H39B 106.3 . . ?
C21 C22 H22 126.9 . . ?
C23 C22 H22 126.9 . . ?
C23 C22 C21 106.2(6) . . ?
C22 C21 H21 126.5 . . ?
C20 C21 C22 107.1(6) . . ?
C20 C21 H21 126.5 . . ?
O10 C23 C24 118.8(6) . . ?
C22 C23 O10 109.9(6) . . ?
C22 C23 C24 131.2(6) . . ?
O10 C20 C19 116.0(6) . . ?
C21 C20 O10 109.6(6) . . ?
C21 C20 C19 134.1(6) . . ?
O14 C29 C28 115.2(6) . . ?
C30 C29 O14 108.9(7) . . ?
C30 C29 C28 135.7(8) . . ?
C48 C47 H47A 109.5 . . ?
C48 C47 H47B 109.5 . . ?
C48 C47 H47C 109.5 . . ?
H47A C47 H47B 109.5 . . ?
H47A C47 H47C 109.5 . . ?
H47B C47 H47C 109.5 . . ?
C8 C9 H9A 109.5 . . ?
C8 C9 H9B 109.5 . . ?
C8 C9 H9C 109.5 . . ?
H9A C9 H9B 109.5 . . ?
H9A C9 H9C 109.5 . . ?
H9B C9 H9C 109.5 . . ?
O5 C10 C11 111.4(5) . . ?
O5 C10 H10A 109.4 . . ?
O5 C10 H10B 109.4 . . ?
C11 C10 H10A 109.4 . . ?
C11 C10 H10B 109.4 . . ?
H10A C10 H10B 108.0 . . ?
C53 C52 H52A 109.5 . . ?
C53 C52 H52B 109.5 . . ?
C53 C52 H52C 109.5 . . ?
H52A C52 H52B 109.5 . . ?
H52A C52 H52C 109.5 . . ?
H52B C52 H52C 109.5 . . ?
C13 C12 H12A 126.3 . . ?
C11 C12 C13 107.3(6) . . ?
C11 C12 H12A 126.3 . . ?
N10 C33 C32 124.0(7) . . ?
N10 C33 H33 118.0 . . ?
C32 C33 H33 118.0 . . ?
N4 C15 C14 124.6(6) . . ?
N4 C15 H15 117.7 . . ?
C14 C15 H15 117.7 . . ?
O9 C19 C20 114.2(6) . . ?
O9 C19 H19A 108.7 . . ?
O9 C19 H19B 108.7 . . ?
C20 C19 H19A 108.7 . . ?
C20 C19 H19B 108.7 . . ?
H19A C19 H19B 107.6 . . ?
O26 C60 C59 126.5(6) . . ?
O26 C60 C61 114.5(6) . . ?
C59 C60 C61 119.0(6) . . ?
N1 C6 C5 123.0(6) . . ?
N1 C6 H6 118.5 . . ?
C5 C6 H6 118.5 . . ?
O13 C28 C29 111.1(6) . . ?
O13 C28 H28 124.5 . . ?
C29 C28 H28 124.5 . . ?
C3 C4 H4A 126.5 . . ?
C5 C4 C3 107.0(6) . . ?
C5 C4 H4A 126.5 . . ?
C38 C37 H37A 109.5 . . ?
C38 C37 H37B 109.5 . . ?
C38 C37 H37C 109.5 . . ?
H37A C37 H37B 109.5 . . ?
H37A C37 H37C 109.5 . . ?
H37B C37 H37C 109.5 . . ?
O22 C50 C49 123.4(7) . . ?
O22 C50 C51 117.0(7) . . ?
C49 C50 C51 119.6(7) . . ?
O18 C40 C39 125.0(8) . . ?
O18 C40 C41 116.5(7) . . ?
C39 C40 C41 118.4(8) . . ?
C65 C64 H64 116.5 . . ?
C63 C64 H64 116.5 . . ?
C63 C64 C65 126.9(8) . . ?
C30 C31 H31 125.7 . . ?
C32 C31 C30 108.6(7) . . ?
C32 C31 H31 125.7 . . ?
Eu4 O3 Eu3 110.17(17) . . ?
C7 O3 Eu4 127.1(4) . . ?
C7 O3 Eu3 117.2(4) . . ?
C60 C61 H61A 109.5 . . ?
C60 C61 H61B 109.5 . . ?
C60 C61 H61C 109.5 . . ?
H61A C61 H61B 109.5 . . ?
H61A C61 H61C 109.5 . . ?
H61B C61 H61C 109.5 . . ?
O29 C68 C69 125.3(8) . . ?
O29 C68 C67 115.8(9) . . ?
C69 C68 C67 118.8(9) . . ?
C45 C44 H44 117.2 . . ?
C45 C44 C43 125.7(8) . . ?
C43 C44 H44 117.2 . . ?
O28 C65 C64 123.4(8) . . ?
O28 C65 C66 116.7(9) . . ?
C64 C65 C66 119.9(8) . . ?
O19 C43 C44 125.8(8) . . ?
O19 C43 C42 113.2(9) . . ?
C44 C43 C42 120.9(8) . . ?
C50 C51 H51A 109.5 . . ?
C50 C51 H51B 109.5 . . ?
C50 C51 H51C 109.5 . . ?
H51A C51 H51B 109.5 . . ?
H51A C51 H51C 109.5 . . ?
H51B C51 H51C 109.5 . . ?
O30 C70 C69 123.6(9) . . ?
O30 C70 C71 117.2(10) . . ?
C69 C70 C71 119.2(9) . . ?
C26 C27 H27A 109.5 . . ?
C26 C27 H27B 109.5 . . ?
C26 C27 H27C 109.5 . . ?
H27A C27 H27B 109.5 . . ?
H27A C27 H27C 109.5 . . ?
H27B C27 H27C 109.5 . . ?
C65 C66 H66A 109.5 . . ?
C65 C66 H66B 109.5 . . ?
C65 C66 H66C 109.5 . . ?
H66A C66 H66B 109.5 . . ?
H66A C66 H66C 109.5 . . ?
H66B C66 H66C 109.5 . . ?
C45 C46 H46A 109.5 . . ?
C45 C46 H46B 109.5 . . ?
C45 C46 H46C 109.5 . . ?
H46A C46 H46B 109.5 . . ?
H46A C46 H46C 109.5 . . ?
H46B C46 H46C 109.5 . . ?
C40 C41 H41A 109.5 . . ?
C40 C41 H41B 109.5 . . ?
C40 C41 H41C 109.5 . . ?
H41A C41 H41B 109.5 . . ?
H41A C41 H41C 109.5 . . ?
H41B C41 H41C 109.5 . . ?
O27 C63 C64 124.2(9) . . ?
O27 C63 C62 116.1(8) . . ?
C64 C63 C62 119.6(8) . . ?
C55 C56 H56A 109.5 . . ?
C55 C56 H56B 109.5 . . ?
C55 C56 H56C 109.5 . . ?
H56A C56 H56B 109.5 . . ?
H56A C56 H56C 109.5 . . ?
H56B C56 H56C 109.5 . . ?
C68 C69 C70 123.7(8) . . ?
C68 C69 H69 118.2 . . ?
C70 C69 H69 118.2 . . ?
C68 C67 H67A 109.5 . . ?
C68 C67 H67B 109.5 . . ?
C68 C67 H67C 109.5 . . ?
H67A C67 H67B 109.5 . . ?
H67A C67 H67C 109.5 . . ?
H67B C67 H67C 109.5 . . ?
C63 C62 H62A 109.5 . . ?
C63 C62 H62B 109.5 . . ?
C63 C62 H62C 109.5 . . ?
H62A C62 H62B 109.5 . . ?
H62A C62 H62C 109.5 . . ?
H62B C62 H62C 109.5 . . ?
C43 C42 H42A 109.5 . . ?
C43 C42 H42B 109.5 . . ?
C43 C42 H42C 109.5 . . ?
H42A C42 H42B 109.5 . . ?
H42A C42 H42C 109.5 . . ?
H42B C42 H42C 109.5 . . ?
C70 C71 H71A 109.5 . . ?
C70 C71 H71B 109.5 . . ?
C70 C71 H71C 109.5 . . ?
H71A C71 H71B 109.5 . . ?
H71A C71 H71C 109.5 . . ?
H71B C71 H71C 109.5 . . ?

loop_
_geom_bond_atom_site_label_1
_geom_bond_atom_site_label_2
_geom_bond_distance
_geom_bond_site_symmetry_2
_geom_bond_publ_flag
Eu4 Eu3 3.9130(5) . ?
Eu4 Eu5 3.6660(5) . ?
Eu4 O5 2.311(4) . ?
Eu4 O25 2.341(5) . ?
Eu4 O9 2.340(4) . ?
Eu4 O26 2.466(4) . ?
Eu4 O15 2.444(4) . ?
Eu4 N3 2.634(6) . ?
Eu4 N10 2.652(6) . ?
Eu4 O3 2.362(4) . ?
Eu3 Eu2 3.9354(5) . ?
Eu3 O5 2.337(4) . ?
Eu3 O11 2.408(4) . ?
Eu3 O21 2.346(4) . ?
Eu3 O13 2.349(4) . ?
Eu3 O22 2.361(4) . ?
Eu3 N1 2.741(6) . ?
Eu3 N7 2.734(6) . ?
Eu3 O3 2.410(4) . ?
Eu2 Eu1 3.6714(5) . ?
Eu2 O7 2.471(4) . ?
Eu2 O11 2.378(4) . ?
Eu2 O13 2.312(4) . ?
Eu2 O24 2.335(5) . ?
Eu2 O1 2.320(4) . ?
Eu2 O23 2.485(4) . ?
Eu2 N4 2.633(5) . ?
Eu2 N9 2.628(6) . ?
Eu5 O9 2.294(4) . ?
Eu5 O27 2.366(5) . ?
Eu5 O26 2.594(4) . ?
Eu5 O15 2.448(4) . ?
Eu5 O30 2.321(5) . ?
Eu5 O28 2.405(5) . ?
Eu5 O29 2.347(5) . ?
Eu5 N12 2.541(6) . ?
Eu1 O17 2.338(5) . ?
Eu1 O20 2.379(5) . ?
Eu1 O7 2.443(4) . ?
Eu1 O1 2.288(5) . ?
Eu1 O18 2.350(5) . ?
Eu1 O23 2.595(5) . ?
Eu1 N6 2.547(6) . ?
Eu1 O19 2.382(5) . ?
O5 C10 1.421(7) . ?
O17 C38 1.266(10) . ?
O20 C45 1.284(9) . ?
O7 C16 1.314(8) . ?
O11 C25 1.313(7) . ?
O21 C48 1.242(8) . ?
O25 C58 1.265(8) . ?
O13 C28 1.401(8) . ?
O9 C19 1.419(8) . ?
O27 C63 1.273(10) . ?
O26 C60 1.303(7) . ?
O24 C55 1.250(8) . ?
O22 C50 1.241(8) . ?
O15 C34 1.304(8) . ?
O1 C1 1.431(7) . ?
O30 C70 1.238(10) . ?
O18 C40 1.263(9) . ?
O23 C53 1.277(8) . ?
O2 C2 1.376(8) . ?
O2 C5 1.360(8) . ?
O16 H16 0.8400 . ?
O16 N12 1.397(8) . ?
O28 C65 1.285(9) . ?
O6 C14 1.381(7) . ?
O6 C11 1.375(7) . ?
O14 C32 1.383(8) . ?
O14 C29 1.372(9) . ?
N2 N1 1.415(7) . ?
N2 C7 1.296(8) . ?
O4 H4 0.8400 . ?
O4 N3 1.398(7) . ?
O8 H8 0.8400 . ?
O8 N6 1.395(7) . ?
O29 C68 1.287(9) . ?
O10 C23 1.369(8) . ?
O10 C20 1.357(8) . ?
N6 C17 1.282(8) . ?
O19 C43 1.288(9) . ?
N8 N7 1.409(7) . ?
N8 C25 1.296(9) . ?
N4 N5 1.410(7) . ?
N4 C15 1.295(8) . ?
N1 C6 1.285(9) . ?
N7 C24 1.295(9) . ?
C57 H57A 0.9800 . ?
C57 H57B 0.9800 . ?
C57 H57C 0.9800 . ?
C57 C58 1.504(10) . ?
N9 O12 1.401(7) . ?
N9 C26 1.258(9) . ?
N5 C16 1.283(8) . ?
N12 C35 1.290(9) . ?
O12 H12 0.8400 . ?
C7 C8 1.492(9) . ?
C7 O3 1.323(7) . ?
C58 C59 1.413(10) . ?
C34 N11 1.287(9) . ?
C34 C35 1.480(10) . ?
C25 C26 1.505(9) . ?
C16 C17 1.498(9) . ?
N3 C8 1.287(9) . ?
N11 N10 1.415(8) . ?
C3 H3 0.9500 . ?
C3 C2 1.352(10) . ?
C3 C4 1.440(11) . ?
N10 C33 1.276(9) . ?
C35 C36 1.488(10) . ?
C18 H18A 0.9800 . ?
C18 H18B 0.9800 . ?
C18 H18C 0.9800 . ?
C18 C17 1.497(9) . ?
C45 C44 1.369(12) . ?
C45 C46 1.510(11) . ?
C1 H1A 0.9900 . ?
C1 H1B 0.9900 . ?
C1 C2 1.456(9) . ?
C26 C27 1.495(10) . ?
C49 H49 0.9500 . ?
C49 C48 1.391(10) . ?
C49 C50 1.416(10) . ?
C14 C13 1.356(9) . ?
C14 C15 1.418(9) . ?
C59 H59 0.9500 . ?
C59 C60 1.371(10) . ?
C30 H30 0.9500 . ?
C30 C29 1.366(10) . ?
C30 C31 1.400(11) . ?
C5 C6 1.422(10) . ?
C5 C4 1.344(10) . ?
C13 H13 0.9500 . ?
C13 C12 1.412(9) . ?
C55 C54 1.421(11) . ?
C55 C56 1.513(11) . ?
C54 H54 0.9500 . ?
C54 C53 1.385(11) . ?
C11 C10 1.478(8) . ?
C11 C12 1.346(9) . ?
C36 H36A 0.9800 . ?
C36 H36B 0.9800 . ?
C36 H36C 0.9800 . ?
C32 C33 1.418(11) . ?
C32 C31 1.344(11) . ?
C48 C47 1.511(9) . ?
C8 C9 1.488(9) . ?
C24 H24 0.9500 . ?
C24 C23 1.434(10) . ?
C53 C52 1.519(10) . ?
C38 C39 1.403(12) . ?
C38 C37 1.503(10) . ?
C39 H39A 0.9900 . ?
C39 H39B 0.9900 . ?
C39 C40 1.403(11) . ?
C22 H22 0.9500 . ?
C22 C21 1.423(10) . ?
C22 C23 1.346(10) . ?
C21 H21 0.9500 . ?
C21 C20 1.350(9) . ?
C20 C19 1.494(9) . ?
C29 C28 1.476(10) . ?
C47 H47A 0.9800 . ?
C47 H47B 0.9800 . ?
C47 H47C 0.9800 . ?
C9 H9A 0.9800 . ?
C9 H9B 0.9800 . ?
C9 H9C 0.9800 . ?
C10 H10A 0.9900 . ?
C10 H10B 0.9900 . ?
C52 H52A 0.9800 . ?
C52 H52B 0.9800 . ?
C52 H52C 0.9800 . ?
C12 H12A 0.9500 . ?
C33 H33 0.9500 . ?
C15 H15 0.9500 . ?
C19 H19A 0.9900 . ?
C19 H19B 0.9900 . ?
C60 C61 1.517(9) . ?
C6 H6 0.9500 . ?
C28 H28 0.9500 . ?
C4 H4A 0.9500 . ?
C37 H37A 0.9800 . ?
C37 H37B 0.9800 . ?
C37 H37C 0.9800 . ?
C50 C51 1.505(10) . ?
C40 C41 1.499(11) . ?
C64 H64 0.9500 . ?
C64 C65 1.388(12) . ?
C64 C63 1.388(12) . ?
C31 H31 0.9500 . ?
C61 H61A 0.9800 . ?
C61 H61B 0.9800 . ?
C61 H61C 0.9800 . ?
C68 C69 1.374(13) . ?
C68 C67 1.493(12) . ?
C44 H44 0.9500 . ?
C44 C43 1.395(13) . ?
C65 C66 1.498(11) . ?
C43 C42 1.545(14) . ?
C51 H51A 0.9800 . ?
C51 H51B 0.9800 . ?
C51 H51C 0.9800 . ?
C70 C69 1.439(14) . ?
C70 C71 1.517(13) . ?
C27 H27A 0.9800 . ?
C27 H27B 0.9800 . ?
C27 H27C 0.9800 . ?
C66 H66A 0.9800 . ?
C66 H66B 0.9800 . ?
C66 H66C 0.9800 . ?
C46 H46A 0.9800 . ?
C46 H46B 0.9800 . ?
C46 H46C 0.9800 . ?
C41 H41A 0.9800 . ?
C41 H41B 0.9800 . ?
C41 H41C 0.9800 . ?
C63 C62 1.515(13) . ?
C56 H56A 0.9800 . ?
C56 H56B 0.9800 . ?
C56 H56C 0.9800 . ?
C69 H69 0.9500 . ?
C67 H67A 0.9800 . ?
C67 H67B 0.9800 . ?
C67 H67C 0.9800 . ?
C62 H62A 0.9800 . ?
C62 H62B 0.9800 . ?
C62 H62C 0.9800 . ?
C42 H42A 0.9800 . ?
C42 H42B 0.9800 . ?
C42 H42C 0.9800 . ?
C71 H71A 0.9800 . ?
C71 H71B 0.9800 . ?
C71 H71C 0.9800 . ?

loop_
_geom_torsion_atom_site_label_1
_geom_torsion_atom_site_label_2
_geom_torsion_atom_site_label_3
_geom_torsion_atom_site_label_4
_geom_torsion
_geom_torsion_site_symmetry_1
_geom_torsion_site_symmetry_2
_geom_torsion_site_symmetry_3
_geom_torsion_site_symmetry_4
_geom_torsion_publ_flag
Eu4 O5 C10 C11 77.8(6) . . . . ?
Eu4 O25 C58 C57 -176.2(5) . . . . ?
Eu4 O25 C58 C59 4.1(11) . . . . ?
Eu4 O9 C19 C20 -96.2(6) . . . . ?
Eu4 O26 C60 C59 -9.9(10) . . . . ?
Eu4 O26 C60 C61 169.4(5) . . . . ?
Eu4 O15 C34 N11 25.4(9) . . . . ?
Eu4 O15 C34 C35 -151.1(5) . . . . ?
Eu4 N3 C8 C7 -1.2(8) . . . . ?
Eu4 N3 C8 C9 -178.0(5) . . . . ?
Eu4 N10 C33 C32 18.2(11) . . . . ?
Eu3 O5 C10 C11 -108.0(5) . . . . ?
Eu3 O11 C25 N8 32.2(9) . . . . ?
Eu3 O11 C25 C26 -146.0(5) . . . . ?
Eu3 O21 C48 C49 10.0(11) . . . . ?
Eu3 O21 C48 C47 -170.5(5) . . . . ?
Eu3 O13 C28 C29 -109.0(5) . . . . ?
Eu3 O22 C50 C49 -7.5(11) . . . . ?
Eu3 O22 C50 C51 174.0(5) . . . . ?
Eu3 N1 C6 C5 16.0(11) . . . . ?
Eu3 N7 C24 C23 23.2(10) . . . . ?
Eu2 O7 C16 N5 29.4(9) . . . . ?
Eu2 O7 C16 C17 -144.5(5) . . . . ?
Eu2 O11 C25 N8 -172.3(5) . . . . ?
Eu2 O11 C25 C26 9.6(8) . . . . ?
Eu2 O13 C28 C29 76.0(7) . . . . ?
Eu2 O24 C55 C54 19.6(13) . . . . ?
Eu2 O24 C55 C56 -160.7(6) . . . . ?
Eu2 O1 C1 C2 -99.5(7) . . . . ?
Eu2 O23 C53 C54 -2.1(11) . . . . ?
Eu2 O23 C53 C52 176.0(4) . . . . ?
Eu2 N4 N5 C16 -18.1(7) . . . . ?
Eu2 N4 C15 C14 20.8(11) . . . . ?
Eu2 N9 C26 C25 -12.4(9) . . . . ?
Eu2 N9 C26 C27 167.4(7) . . . . ?
Eu5 O9 C19 C20 105.2(6) . . . . ?
Eu5 O27 C63 C64 -18.4(13) . . . . ?
Eu5 O27 C63 C62 162.4(7) . . . . ?
Eu5 O26 C60 C59 178.1(5) . . . . ?
Eu5 O26 C60 C61 -2.6(9) . . . . ?
Eu5 O15 C34 N11 141.4(6) . . . . ?
Eu5 O15 C34 C35 -35.1(7) . . . . ?
Eu5 O30 C70 C69 -6.5(17) . . . . ?
Eu5 O30 C70 C71 170.0(8) . . . . ?
Eu5 O28 C65 C64 8.4(13) . . . . ?
Eu5 O28 C65 C66 -172.2(5) . . . . ?
Eu5 O29 C68 C69 29.2(13) . . . . ?
Eu5 O29 C68 C67 -151.7(7) . . . . ?
Eu5 N12 C35 C34 -0.1(8) . . . . ?
Eu5 N12 C35 C36 -174.7(6) . . . . ?
Eu1 O17 C38 C39 13.9(13) . . . . ?
Eu1 O17 C38 C37 -164.3(6) . . . . ?
Eu1 O20 C45 C44 -26.1(11) . . . . ?
Eu1 O20 C45 C46 155.8(5) . . . . ?
Eu1 O7 C16 N5 143.7(6) . . . . ?
Eu1 O7 C16 C17 -30.2(7) . . . . ?
Eu1 O1 C1 C2 106.1(6) . . . . ?
Eu1 O18 C40 C39 -8.5(13) . . . . ?
Eu1 O18 C40 C41 172.8(6) . . . . ?
Eu1 O23 C53 C54 -169.2(5) . . . . ?
Eu1 O23 C53 C52 8.8(9) . . . . ?
Eu1 N6 C17 C16 -6.9(8) . . . . ?
Eu1 N6 C17 C18 180.0(5) . . . . ?
Eu1 O19 C43 C44 14.1(15) . . . . ?
Eu1 O19 C43 C42 -170.3(8) . . . . ?
O17 C38 C39 C40 0.1(13) . . . . ?
O20 C45 C44 C43 -3.9(15) . . . . ?
O7 C16 C17 N6 24.0(9) . . . . ?
O7 C16 C17 C18 -162.5(6) . . . . ?
O11 C25 C26 N9 2.9(10) . . . . ?
O11 C25 C26 C27 -176.8(7) . . . . ?
O25 C58 C59 C60 -0.7(11) . . . . ?
O24 C55 C54 C53 -5.0(15) . . . . ?
O15 C34 N11 N10 -5.8(10) . . . . ?
O15 C34 C35 N12 22.9(9) . . . . ?
O15 C34 C35 C36 -162.4(7) . . . . ?
O1 C1 C2 O2 57.8(9) . . . . ?
O1 C1 C2 C3 -125.9(9) . . . . ?
O30 C70 C69 C68 -1.4(17) . . . . ?
O2 C5 C6 N1 6.5(11) . . . . ?
O2 C5 C4 C3 -0.8(9) . . . . ?
O16 N12 C35 C34 176.7(6) . . . . ?
O16 N12 C35 C36 2.2(11) . . . . ?
O6 C14 C13 C12 0.7(8) . . . . ?
O6 C14 C15 N4 10.2(11) . . . . ?
O6 C11 C10 O5 47.4(7) . . . . ?
O6 C11 C12 C13 -0.8(8) . . . . ?
O14 C32 C33 N10 10.1(11) . . . . ?
O14 C32 C31 C30 0.5(9) . . . . ?
O14 C29 C28 O13 50.2(8) . . . . ?
N2 N1 C6 C5 -179.5(6) . . . . ?
N2 C7 C8 N3 178.6(6) . . . . ?
N2 C7 C8 C9 -4.5(10) . . . . ?
N2 C7 O3 Eu4 -174.7(5) . . . . ?
N2 C7 O3 Eu3 34.3(8) . . . . ?
O4 N3 C8 C7 176.6(5) . . . . ?
O4 N3 C8 C9 -0.2(10) . . . . ?
O8 N6 C17 C16 176.0(6) . . . . ?
O8 N6 C17 C18 2.9(10) . . . . ?
O29 C68 C69 C70 -10.5(15) . . . . ?
O10 C20 C19 O9 56.3(8) . . . . ?
N8 N7 C24 C23 -176.5(6) . . . . ?
N8 C25 C26 N9 -175.4(7) . . . . ?
N8 C25 C26 C27 4.8(11) . . . . ?
N4 N5 C16 O7 -6.5(10) . . . . ?
N4 N5 C16 C17 167.6(5) . . . . ?
N1 N2 C7 C8 175.0(5) . . . . ?
N1 N2 C7 O3 -2.8(9) . . . . ?
N7 N8 C25 O11 -4.2(10) . . . . ?
N7 N8 C25 C26 173.9(6) . . . . ?
N7 C24 C23 O10 6.9(11) . . . . ?
N7 C24 C23 C22 -170.7(8) . . . . ?
C57 C58 C59 C60 179.6(7) . . . . ?
N5 N4 C15 C14 179.1(6) . . . . ?
N5 C16 C17 N6 -150.7(6) . . . . ?
N5 C16 C17 C18 22.8(10) . . . . ?
O12 N9 C26 C25 175.9(6) . . . . ?
O12 N9 C26 C27 -4.3(12) . . . . ?
C7 N2 N1 Eu3 -24.4(6) . . . . ?
C7 N2 N1 C6 166.9(6) . . . . ?
C58 C59 C60 O26 4.2(11) . . . . ?
C58 C59 C60 C61 -175.1(7) . . . . ?
C34 N11 N10 Eu4 -14.4(7) . . . . ?
C34 N11 N10 C33 178.7(6) . . . . ?
C25 N8 N7 Eu3 -20.6(6) . . . . ?
C25 N8 N7 C24 174.5(6) . . . . ?
N11 C34 C35 N12 -154.0(6) . . . . ?
N11 C34 C35 C36 20.7(10) . . . . ?
N11 N10 C33 C32 -177.5(7) . . . . ?
C35 C34 N11 N10 170.8(5) . . . . ?
C45 C44 C43 O19 10.0(17) . . . . ?
C45 C44 C43 C42 -165.2(11) . . . . ?
C2 O2 C5 C6 -179.3(6) . . . . ?
C2 O2 C5 C4 0.6(8) . . . . ?
C2 C3 C4 C5 0.8(10) . . . . ?
C14 O6 C11 C10 -175.8(5) . . . . ?
C14 O6 C11 C12 1.3(7) . . . . ?
C14 C13 C12 C11 0.0(8) . . . . ?
C30 C29 C28 O13 -123.6(9) . . . . ?
C5 O2 C2 C3 0.0(8) . . . . ?
C5 O2 C2 C1 177.1(6) . . . . ?
C13 C14 C15 N4 -173.8(8) . . . . ?
C55 C54 C53 O23 -3.0(14) . . . . ?
C55 C54 C53 C52 179.0(8) . . . . ?
C11 O6 C14 C13 -1.2(7) . . . . ?
C11 O6 C14 C15 175.7(6) . . . . ?
C32 O14 C29 C30 1.5(8) . . . . ?
C32 O14 C29 C28 -174.0(6) . . . . ?
C48 C49 C50 O22 1.2(12) . . . . ?
C48 C49 C50 C51 179.7(7) . . . . ?
C8 C7 O3 Eu4 7.5(8) . . . . ?
C8 C7 O3 Eu3 -143.4(4) . . . . ?
C38 C39 C40 O18 -2.6(13) . . . . ?
C38 C39 C40 C41 176.1(8) . . . . ?
C22 C21 C20 O10 1.0(8) . . . . ?
C22 C21 C20 C19 -171.9(8) . . . . ?
C21 C22 C23 O10 -0.2(9) . . . . ?
C21 C22 C23 C24 177.6(8) . . . . ?
C21 C20 C19 O9 -131.1(8) . . . . ?
C23 O10 C20 C21 -1.1(8) . . . . ?
C23 O10 C20 C19 173.2(6) . . . . ?
C23 C22 C21 C20 -0.5(9) . . . . ?
C20 O10 C23 C24 -177.3(6) . . . . ?
C20 O10 C23 C22 0.8(8) . . . . ?
C29 O14 C32 C33 176.3(6) . . . . ?
C29 O14 C32 C31 -1.2(8) . . . . ?
C29 C30 C31 C32 0.4(10) . . . . ?
C10 C11 C12 C13 175.4(7) . . . . ?
C12 C11 C10 O5 -128.7(8) . . . . ?
C33 C32 C31 C30 -176.4(8) . . . . ?
C15 N4 N5 C16 179.8(6) . . . . ?
C15 C14 C13 C12 -175.5(8) . . . . ?
C6 C5 C4 C3 179.0(8) . . . . ?
C4 C3 C2 O2 -0.5(9) . . . . ?
C4 C3 C2 C1 -176.9(8) . . . . ?
C4 C5 C6 N1 -173.4(8) . . . . ?
C37 C38 C39 C40 178.2(8) . . . . ?
C50 C49 C48 O21 -2.4(12) . . . . ?
C50 C49 C48 C47 178.1(7) . . . . ?
C31 C30 C29 O14 -1.2(9) . . . . ?
C31 C30 C29 C28 172.9(8) . . . . ?
C31 C32 C33 N10 -173.2(9) . . . . ?
O3 C7 C8 N3 -3.4(9) . . . . ?
O3 C7 C8 C9 173.5(6) . . . . ?
C65 C64 C63 O27 -3.9(15) . . . . ?
C65 C64 C63 C62 175.3(9) . . . . ?
C46 C45 C44 C43 174.2(9) . . . . ?
C63 C64 C65 O28 8.5(15) . . . . ?
C63 C64 C65 C66 -170.8(9) . . . . ?
C56 C55 C54 C53 175.3(9) . . . . ?
C67 C68 C69 C70 170.4(9) . . . . ?
C71 C70 C69 C68 -177.8(10) . . . . ?
